data_7041185
loop_
_publ_author_name
'Fr\"omel, Silke'
'Daniliuc, Constantin G.'
'Bannwarth, Christoph'
'Grimme, Stefan'
'Bussmann, Kathrin'
'Kehr, Gerald'
'Erker, Gerhard'

_publ_section_title
;
 Indirect synthesis of a pair of formal methane activation products at a
 phosphane/borane frustrated Lewis pair.
;
_journal_issue 48
_journal_name_full 'Dalton transactions (Cambridge, England : 2003)'
_journal_page_first 19230
_journal_page_last 19233
_journal_paper_doi 10.1039/c6dt04206f
_journal_volume 45
_journal_year 2016
_chemical_formula_sum 'C33 H29 B F10 I P'
_chemical_formula_weight 784.24
_chemical_name_systematic
; 
 ? 
;
_space_group_IT_number 2
_symmetry_cell_setting triclinic
_symmetry_space_group_name_Hall '-P 1'
_symmetry_space_group_name_H-M 'P -1'
_atom_sites_solution_hydrogens geom
_atom_sites_solution_primary direct
_atom_sites_solution_secondary difmap
_audit_creation_method SHELXL-97
_audit_update_record
;
2016-08-24 deposited with the CCDC.
2016-11-14 downloaded from the CCDC.
;
_cell_angle_alpha 87.146(3)
_cell_angle_beta 83.941(2)
_cell_angle_gamma 64.082(4)
_cell_formula_units_Z 2
_cell_length_a 10.7065(2)
_cell_length_b 11.5683(8)
_cell_length_c 16.2976(5)
_cell_measurement_reflns_used 5473
_cell_measurement_temperature 223(2)
_cell_measurement_theta_max 68.25
_cell_measurement_theta_min 0.88
_cell_volume 1805.37(15)
_computing_cell_refinement 'Collect (Nonius B.V., 1998)'
_computing_data_collection 'Collect (Nonius B.V., 1998)'
_computing_data_reduction 'Denzo-SMN (Otwinowski & Minor, 1997)'
_computing_molecular_graphics 'XP (BrukerAXS, 2000)'
_computing_publication_material 'SHELXL-97 (Sheldrick, 1997)'
_computing_structure_refinement 'SHELXL-97 (Sheldrick, 1997)'
_computing_structure_solution 'SHELXS-97 (Sheldrick, 1990)'
_diffrn_ambient_temperature 223(2)
_diffrn_measured_fraction_theta_full 0.956
_diffrn_measured_fraction_theta_max 0.956
_diffrn_measurement_device_type 'Nonius KappaCCD APEXII'
_diffrn_measurement_method '\w and \f scans'
_diffrn_radiation_monochromator graphite
_diffrn_radiation_source 'fine-focus sealed tube'
_diffrn_radiation_type CuK\a
_diffrn_radiation_wavelength 1.54178
_diffrn_reflns_av_R_equivalents 0.039
_diffrn_reflns_av_sigmaI/netI 0.0235
_diffrn_reflns_limit_h_max 12
_diffrn_reflns_limit_h_min 0
_diffrn_reflns_limit_k_max 13
_diffrn_reflns_limit_k_min -11
_diffrn_reflns_limit_l_max 19
_diffrn_reflns_limit_l_min -19
_diffrn_reflns_number 20891
_diffrn_reflns_theta_full 66.59
_diffrn_reflns_theta_max 66.59
_diffrn_reflns_theta_min 4.61
_exptl_absorpt_coefficient_mu 8.041
_exptl_absorpt_correction_T_max 0.6029
_exptl_absorpt_correction_T_min 0.1548
_exptl_absorpt_correction_type multi-scan
_exptl_absorpt_process_details 'Denzo (Otwinowski, Borek, Majewski & Minor, 2003)'
_exptl_crystal_colour colourless
_exptl_crystal_density_diffrn 1.443
_exptl_crystal_density_method 'not measured'
_exptl_crystal_description prism
_exptl_crystal_F_000 780
_exptl_crystal_size_max 0.37
_exptl_crystal_size_mid 0.15
_exptl_crystal_size_min 0.07
_refine_diff_density_max 0.392
_refine_diff_density_min -0.670
_refine_diff_density_rms 0.061
_refine_ls_extinction_method none
_refine_ls_goodness_of_fit_ref 1.055
_refine_ls_hydrogen_treatment constr
_refine_ls_matrix_type full
_refine_ls_number_parameters 422
_refine_ls_number_reflns 6100
_refine_ls_number_restraints 0
_refine_ls_restrained_S_all 1.055
_refine_ls_R_factor_all 0.0357
_refine_ls_R_factor_gt 0.0349
_refine_ls_shift/su_max 0.006
_refine_ls_shift/su_mean 0.000
_refine_ls_structure_factor_coef Fsqd
_refine_ls_weighting_details 'calc w=1/[\s^2^(Fo^2^)+(0.0522P)^2^+1.4957P] where P=(Fo^2^+2Fc^2^)/3'
_refine_ls_weighting_scheme calc
_refine_ls_wR_factor_gt 0.0939
_refine_ls_wR_factor_ref 0.0945
_reflns_number_gt 5917
_reflns_number_total 6100
_reflns_threshold_expression >2sigma(I)
_cod_data_source_file c6dt04206f2.cif
_cod_data_source_block erk6754
_cod_depositor_comments 'Adding full bibliography for 7041185--7041187.cif.'
_cod_original_cell_volume 1805.37(14)
_cod_original_sg_symbol_H-M P-1
_cod_database_code 7041185

loop_
_symmetry_equiv_pos_as_xyz
'x, y, z'
'-x, -y, -z'

loop_
_atom_site_label
_atom_site_type_symbol
_atom_site_fract_x
_atom_site_fract_y
_atom_site_fract_z
_atom_site_U_iso_or_equiv
_atom_site_adp_type
_atom_site_occupancy
_atom_site_symmetry_multiplicity
_atom_site_calc_flag
_atom_site_refinement_flags
I1 I 0.78508(2) -0.21189(2) 0.816258(11) 0.05502(10) Uani 1 1 d .
P1 P 0.48569(7) 0.24105(6) 0.72127(4) 0.03628(16) Uani 1 1 d .
B1 B 0.7651(3) -0.1491(3) 0.67584(19) 0.0363(6) Uani 1 1 d .
C1 C 0.6533(3) 0.0999(3) 0.70899(18) 0.0401(6) Uani 1 1 d .
H1A H 0.7190 0.1193 0.6710 0.048 Uiso 1 1 calc R
H1B H 0.6922 0.0749 0.7624 0.048 Uiso 1 1 calc R
C2 C 0.6313(3) -0.0108(3) 0.67440(18) 0.0388(6) Uani 1 1 d .
H2A H 0.6076 0.0100 0.6174 0.047 Uiso 1 1 calc R
H2B H 0.5517 -0.0168 0.7066 0.047 Uiso 1 1 calc R
C3 C 0.4411(4) 0.2833(3) 0.6155(2) 0.0563(8) Uani 1 1 d .
H3A H 0.5080 0.3093 0.5856 0.084 Uiso 1 1 calc R
H3B H 0.3484 0.3536 0.6159 0.084 Uiso 1 1 calc R
H3C H 0.4432 0.2094 0.5886 0.084 Uiso 1 1 calc R
C11 C 0.3747(3) 0.1892(3) 0.79072(17) 0.0385(6) Uani 1 1 d .
C12 C 0.2692(3) 0.1624(3) 0.7644(2) 0.0449(7) Uani 1 1 d .
C13 C 0.1943(3) 0.1191(3) 0.8230(2) 0.0538(8) Uani 1 1 d .
H13 H 0.1228 0.1021 0.8060 0.065 Uiso 1 1 calc R
C14 C 0.2207(4) 0.1002(3) 0.9050(2) 0.0570(8) Uani 1 1 d .
C15 C 0.3247(4) 0.1270(3) 0.9294(2) 0.0513(7) Uani 1 1 d .
H15 H 0.3432 0.1156 0.9851 0.062 Uiso 1 1 calc R
C16 C 0.4032(3) 0.1705(3) 0.87411(18) 0.0429(6) Uani 1 1 d .
C17 C 0.2308(4) 0.1755(4) 0.6764(2) 0.0616(9) Uani 1 1 d .
H17A H 0.1541 0.1528 0.6741 0.092 Uiso 1 1 calc R
H17B H 0.3107 0.1184 0.6410 0.092 Uiso 1 1 calc R
H17C H 0.2030 0.2635 0.6579 0.092 Uiso 1 1 calc R
C18 C 0.1381(5) 0.0518(5) 0.9670(3) 0.0822(13) Uani 1 1 d .
H18A H 0.0570 0.0564 0.9428 0.123 Uiso 1 1 calc R
H18B H 0.1082 0.1046 1.0161 0.123 Uiso 1 1 calc R
H18C H 0.1963 -0.0366 0.9815 0.123 Uiso 1 1 calc R
C19 C 0.5164(4) 0.1929(4) 0.9092(2) 0.0545(8) Uani 1 1 d .
H19A H 0.5163 0.1729 0.9677 0.082 Uiso 1 1 calc R
H19B H 0.4989 0.2821 0.9011 0.082 Uiso 1 1 calc R
H19C H 0.6064 0.1379 0.8812 0.082 Uiso 1 1 calc R
C21 C 0.4763(3) 0.3914(3) 0.75734(17) 0.0399(6) Uani 1 1 d .
C22 C 0.3398(3) 0.4940(3) 0.7706(2) 0.0485(7) Uani 1 1 d .
C23 C 0.3277(4) 0.6128(3) 0.7939(2) 0.0555(8) Uani 1 1 d .
H23 H 0.2380 0.6809 0.8026 0.067 Uiso 1 1 calc R
C24 C 0.4411(4) 0.6353(3) 0.8047(2) 0.0527(8) Uani 1 1 d .
C25 C 0.5723(4) 0.5353(3) 0.7902(2) 0.0519(7) Uani 1 1 d .
H25 H 0.6505 0.5502 0.7963 0.062 Uiso 1 1 calc R
C26 C 0.5937(3) 0.4131(3) 0.76674(18) 0.0443(6) Uani 1 1 d .
C27 C 0.2053(4) 0.4846(4) 0.7636(3) 0.0713(11) Uani 1 1 d .
H27A H 0.1277 0.5691 0.7706 0.107 Uiso 1 1 calc R
H27B H 0.1941 0.4271 0.8060 0.107 Uiso 1 1 calc R
H27C H 0.2075 0.4515 0.7096 0.107 Uiso 1 1 calc R
C28 C 0.4205(5) 0.7648(4) 0.8330(3) 0.0740(11) Uani 1 1 d .
H28A H 0.4944 0.7845 0.8066 0.111 Uiso 1 1 calc R
H28B H 0.4227 0.7635 0.8924 0.111 Uiso 1 1 calc R
H28C H 0.3311 0.8299 0.8183 0.111 Uiso 1 1 calc R
C29 C 0.7428(3) 0.3123(3) 0.7540(2) 0.0574(8) Uani 1 1 d .
H29A H 0.8049 0.3485 0.7666 0.086 Uiso 1 1 calc R
H29B H 0.7640 0.2839 0.6971 0.086 Uiso 1 1 calc R
H29C H 0.7553 0.2396 0.7902 0.086 Uiso 1 1 calc R
C31 C 0.7443(3) -0.2673(3) 0.63778(17) 0.0372(6) Uani 1 1 d .
F32 F 0.49897(18) -0.15459(19) 0.63261(16) 0.0688(6) Uani 1 1 d .
C32 C 0.6185(3) -0.2632(3) 0.6203(2) 0.0438(6) Uani 1 1 d .
F33 F 0.4765(2) -0.3544(2) 0.57738(15) 0.0668(5) Uani 1 1 d .
C33 C 0.6027(3) -0.3648(3) 0.5899(2) 0.0461(7) Uani 1 1 d .
F34 F 0.7042(2) -0.57815(19) 0.54242(16) 0.0732(6) Uani 1 1 d .
C34 C 0.7177(4) -0.4788(3) 0.5732(2) 0.0508(7) Uani 1 1 d .
F35 F 0.9609(2) -0.59934(18) 0.57084(18) 0.0788(7) Uani 1 1 d .
C35 C 0.8460(3) -0.4890(3) 0.5877(2) 0.0513(7) Uani 1 1 d .
F36 F 0.98615(19) -0.40617(17) 0.63418(15) 0.0641(5) Uani 1 1 d .
C36 C 0.8564(3) -0.3861(3) 0.6202(2) 0.0452(7) Uani 1 1 d .
C41 C 0.9064(3) -0.1416(2) 0.63358(17) 0.0359(6) Uani 1 1 d .
F42 F 0.8389(2) -0.16071(17) 0.50291(10) 0.0513(4) Uani 1 1 d .
C42 C 0.9335(3) -0.1523(3) 0.54772(18) 0.0409(6) Uani 1 1 d .
F43 F 1.0673(2) -0.16150(18) 0.42105(12) 0.0618(5) Uani 1 1 d .
C43 C 1.0503(3) -0.1529(3) 0.50426(19) 0.0453(7) Uani 1 1 d .
F44 F 1.2629(2) -0.1373(2) 0.50260(15) 0.0700(6) Uani 1 1 d .
C44 C 1.1494(3) -0.1399(3) 0.5453(2) 0.0514(8) Uani 1 1 d .
F45 F 1.2188(2) -0.1059(2) 0.67013(16) 0.0716(6) Uani 1 1 d .
C45 C 1.1274(3) -0.1242(3) 0.6289(2) 0.0503(7) Uani 1 1 d .
F46 F 0.9931(2) -0.1004(2) 0.75264(12) 0.0616(5) Uani 1 1 d .
C46 C 1.0070(3) -0.1236(3) 0.67125(19) 0.0431(6) Uani 1 1 d .

loop_
_atom_site_aniso_label
_atom_site_aniso_U_11
_atom_site_aniso_U_22
_atom_site_aniso_U_33
_atom_site_aniso_U_23
_atom_site_aniso_U_13
_atom_site_aniso_U_12
I1 0.06781(16) 0.06148(15) 0.03967(13) 0.00495(9) -0.00327(9) -0.03261(12)
P1 0.0406(4) 0.0317(3) 0.0341(3) -0.0040(3) -0.0001(3) -0.0138(3)
B1 0.0413(16) 0.0351(15) 0.0326(15) -0.0007(12) -0.0028(12) -0.0167(13)
C1 0.0416(14) 0.0371(14) 0.0409(15) -0.0086(11) 0.0020(11) -0.0170(12)
C2 0.0404(14) 0.0342(14) 0.0409(14) -0.0046(11) -0.0018(11) -0.0154(12)
C3 0.064(2) 0.0523(19) 0.0459(18) -0.0011(14) -0.0014(15) -0.0201(16)
C11 0.0399(14) 0.0334(13) 0.0391(14) -0.0042(11) -0.0004(11) -0.0133(11)
C12 0.0425(15) 0.0373(15) 0.0519(17) -0.0093(12) -0.0020(13) -0.0141(12)
C13 0.0442(16) 0.0471(17) 0.073(2) -0.0090(15) 0.0018(15) -0.0230(14)
C14 0.0589(19) 0.0475(18) 0.063(2) -0.0075(15) 0.0157(16) -0.0253(16)
C15 0.0604(19) 0.0490(17) 0.0436(16) -0.0036(13) 0.0070(14) -0.0253(15)
C16 0.0461(15) 0.0395(15) 0.0398(15) -0.0059(12) 0.0037(12) -0.0167(12)
C17 0.065(2) 0.064(2) 0.064(2) -0.0025(17) -0.0206(18) -0.0313(17)
C18 0.086(3) 0.086(3) 0.088(3) -0.008(2) 0.029(2) -0.057(3)
C19 0.063(2) 0.069(2) 0.0388(16) 0.0044(14) -0.0107(14) -0.0346(17)
C21 0.0481(15) 0.0332(14) 0.0359(14) -0.0015(11) -0.0018(12) -0.0156(12)
C22 0.0537(17) 0.0360(15) 0.0486(17) -0.0025(12) -0.0079(14) -0.0120(13)
C23 0.064(2) 0.0336(15) 0.0577(19) -0.0038(13) -0.0038(16) -0.0110(14)
C24 0.069(2) 0.0363(16) 0.0520(18) -0.0055(13) 0.0058(15) -0.0244(15)
C25 0.065(2) 0.0473(17) 0.0506(18) -0.0091(14) 0.0082(15) -0.0335(16)
C26 0.0524(16) 0.0397(15) 0.0413(15) -0.0040(12) 0.0059(13) -0.0224(13)
C27 0.0496(19) 0.050(2) 0.102(3) -0.019(2) -0.020(2) -0.0055(16)
C28 0.090(3) 0.046(2) 0.088(3) -0.0187(19) 0.011(2) -0.034(2)
C29 0.0492(17) 0.0531(19) 0.075(2) -0.0185(16) 0.0084(16) -0.0280(15)
C31 0.0390(14) 0.0323(13) 0.0384(14) -0.0025(11) -0.0011(11) -0.0139(11)
F32 0.0355(9) 0.0481(10) 0.1187(18) -0.0282(11) -0.0057(10) -0.0119(8)
C32 0.0390(14) 0.0360(14) 0.0540(17) -0.0069(12) -0.0010(12) -0.0143(12)
F33 0.0542(11) 0.0598(12) 0.0965(16) -0.0097(11) -0.0157(10) -0.0312(9)
C33 0.0462(16) 0.0436(16) 0.0539(17) -0.0017(13) -0.0084(13) -0.0235(13)
F34 0.0779(14) 0.0429(10) 0.1062(17) -0.0187(10) -0.0213(12) -0.0286(10)
C34 0.0590(19) 0.0355(15) 0.062(2) -0.0050(13) -0.0101(15) -0.0227(14)
F35 0.0595(12) 0.0348(10) 0.131(2) -0.0231(11) -0.0141(13) -0.0065(9)
C35 0.0506(17) 0.0302(14) 0.068(2) -0.0068(13) -0.0061(15) -0.0116(13)
F36 0.0416(9) 0.0389(9) 0.1069(17) -0.0080(10) -0.0188(10) -0.0097(8)
C36 0.0393(15) 0.0361(15) 0.0596(18) -0.0002(13) -0.0097(13) -0.0147(12)
C41 0.0376(13) 0.0268(12) 0.0391(14) -0.0039(10) 0.0024(11) -0.0110(10)
F42 0.0641(11) 0.0545(10) 0.0401(9) -0.0032(7) -0.0060(8) -0.0297(9)
C42 0.0456(15) 0.0278(13) 0.0450(15) -0.0030(11) 0.0008(12) -0.0129(11)
F43 0.0765(13) 0.0484(10) 0.0470(10) -0.0030(8) 0.0195(9) -0.0200(9)
C43 0.0520(17) 0.0288(14) 0.0443(16) -0.0004(11) 0.0103(13) -0.0107(12)
F44 0.0436(10) 0.0589(12) 0.0949(16) 0.0119(11) 0.0204(10) -0.0179(9)
C44 0.0424(16) 0.0352(15) 0.068(2) 0.0030(14) 0.0153(14) -0.0136(13)
F45 0.0505(11) 0.0830(15) 0.0959(16) 0.0009(12) -0.0118(10) -0.0416(11)
C45 0.0379(15) 0.0409(16) 0.072(2) 0.0016(14) -0.0051(14) -0.0172(13)
F46 0.0616(11) 0.0851(14) 0.0519(11) -0.0151(10) -0.0042(9) -0.0434(11)
C46 0.0437(15) 0.0410(15) 0.0446(16) -0.0044(12) -0.0021(12) -0.0184(12)

loop_
_atom_type_symbol
_atom_type_description
_atom_type_scat_dispersion_real
_atom_type_scat_dispersion_imag
_atom_type_scat_source
C C 0.0181 0.0091 'International Tables Vol C Tables 4.2.6.8 and 6.1.1.4'
H H 0.0000 0.0000 'International Tables Vol C Tables 4.2.6.8 and 6.1.1.4'
B B 0.0090 0.0039 'International Tables Vol C Tables 4.2.6.8 and 6.1.1.4'
F F 0.0727 0.0534 'International Tables Vol C Tables 4.2.6.8 and 6.1.1.4'
I I -0.3257 6.8362 'International Tables Vol C Tables 4.2.6.8 and 6.1.1.4'
P P 0.2955 0.4335 'International Tables Vol C Tables 4.2.6.8 and 6.1.1.4'

loop_
_geom_angle_atom_site_label_1
_geom_angle_atom_site_label_2
_geom_angle_atom_site_label_3
_geom_angle
C21 P1 C1 119.86(13)
C21 P1 C11 110.08(13)
C1 P1 C11 104.81(13)
C21 P1 C3 101.22(15)
C1 P1 C3 103.34(15)
C11 P1 C3 118.14(15)
C2 B1 C41 111.4(2)
C2 B1 C31 114.8(2)
C41 B1 C31 111.5(2)
C2 B1 I1 106.41(18)
C41 B1 I1 111.27(18)
C31 B1 I1 100.88(17)
C2 C1 P1 108.70(19)
C2 C1 H1A 110.0
P1 C1 H1A 110.0
C2 C1 H1B 110.0
P1 C1 H1B 110.0
H1A C1 H1B 108.3
C1 C2 B1 114.1(2)
C1 C2 H2A 108.7
B1 C2 H2A 108.7
C1 C2 H2B 108.7
B1 C2 H2B 108.7
H2A C2 H2B 107.6
P1 C3 H3A 109.5
P1 C3 H3B 109.5
H3A C3 H3B 109.5
P1 C3 H3C 109.5
H3A C3 H3C 109.5
H3B C3 H3C 109.5
C12 C11 C16 119.8(3)
C12 C11 P1 123.5(2)
C16 C11 P1 116.6(2)
C13 C12 C11 118.1(3)
C13 C12 C17 116.9(3)
C11 C12 C17 125.0(3)
C14 C13 C12 122.8(3)
C14 C13 H13 118.6
C12 C13 H13 118.6
C15 C14 C13 118.0(3)
C15 C14 C18 120.6(4)
C13 C14 C18 121.4(4)
C14 C15 C16 122.0(3)
C14 C15 H15 119.0
C16 C15 H15 119.0
C15 C16 C11 119.1(3)
C15 C16 C19 116.2(3)
C11 C16 C19 124.6(3)
C12 C17 H17A 109.5
C12 C17 H17B 109.5
H17A C17 H17B 109.5
C12 C17 H17C 109.5
H17A C17 H17C 109.5
H17B C17 H17C 109.5
C14 C18 H18A 109.5
C14 C18 H18B 109.5
H18A C18 H18B 109.5
C14 C18 H18C 109.5
H18A C18 H18C 109.5
H18B C18 H18C 109.5
C16 C19 H19A 109.5
C16 C19 H19B 109.5
H19A C19 H19B 109.5
C16 C19 H19C 109.5
H19A C19 H19C 109.5
H19B C19 H19C 109.5
C26 C21 C22 119.8(3)
C26 C21 P1 124.2(2)
C22 C21 P1 115.9(2)
C23 C22 C21 118.0(3)
C23 C22 C27 116.4(3)
C21 C22 C27 125.6(3)
C24 C23 C22 123.0(3)
C24 C23 H23 118.5
C22 C23 H23 118.5
C23 C24 C25 118.0(3)
C23 C24 C28 120.3(3)
C25 C24 C28 121.6(3)
C24 C25 C26 122.6(3)
C24 C25 H25 118.7
C26 C25 H25 118.7
C25 C26 C21 118.5(3)
C25 C26 C29 117.0(3)
C21 C26 C29 124.5(3)
C22 C27 H27A 109.5
C22 C27 H27B 109.5
H27A C27 H27B 109.5
C22 C27 H27C 109.5
H27A C27 H27C 109.5
H27B C27 H27C 109.5
C24 C28 H28A 109.5
C24 C28 H28B 109.5
H28A C28 H28B 109.5
C24 C28 H28C 109.5
H28A C28 H28C 109.5
H28B C28 H28C 109.5
C26 C29 H29A 109.5
C26 C29 H29B 109.5
H29A C29 H29B 109.5
C26 C29 H29C 109.5
H29A C29 H29C 109.5
H29B C29 H29C 109.5
C32 C31 C36 112.6(2)
C32 C31 B1 125.7(2)
C36 C31 B1 121.7(2)
F32 C32 C33 114.6(3)
F32 C32 C31 120.6(2)
C33 C32 C31 124.8(3)
F33 C33 C34 119.3(3)
F33 C33 C32 121.1(3)
C34 C33 C32 119.5(3)
F34 C34 C33 120.2(3)
F34 C34 C35 121.0(3)
C33 C34 C35 118.8(3)
F35 C35 C34 120.0(3)
F35 C35 C36 120.3(3)
C34 C35 C36 119.7(3)
F36 C36 C35 115.4(3)
F36 C36 C31 120.0(3)
C35 C36 C31 124.5(3)
C46 C41 C42 113.1(3)
C46 C41 B1 128.8(2)
C42 C41 B1 118.1(2)
F42 C42 C43 116.2(3)
F42 C42 C41 119.2(3)
C43 C42 C41 124.6(3)
F43 C43 C42 120.8(3)
F43 C43 C44 119.5(3)
C42 C43 C44 119.7(3)
F44 C44 C45 121.0(3)
F44 C44 C43 119.9(3)
C45 C44 C43 119.0(3)
F45 C45 C44 120.4(3)
F45 C45 C46 119.8(3)
C44 C45 C46 119.8(3)
F46 C46 C41 121.8(3)
F46 C46 C45 114.4(3)
C41 C46 C45 123.7(3)

loop_
_geom_bond_atom_site_label_1
_geom_bond_atom_site_label_2
_geom_bond_distance
I1 B1 2.369(3)
P1 C21 1.821(3)
P1 C1 1.823(3)
P1 C11 1.823(3)
P1 C3 1.824(3)
B1 C2 1.616(4)
B1 C41 1.631(4)
B1 C31 1.638(4)
C1 C2 1.542(4)
C1 H1A 0.9800
C1 H1B 0.9800
C2 H2A 0.9800
C2 H2B 0.9800
C3 H3A 0.9700
C3 H3B 0.9700
C3 H3C 0.9700
C11 C12 1.407(4)
C11 C16 1.410(4)
C12 C13 1.396(5)
C12 C17 1.515(5)
C13 C14 1.382(5)
C13 H13 0.9400
C14 C15 1.379(5)
C14 C18 1.518(5)
C15 C16 1.391(4)
C15 H15 0.9400
C16 C19 1.516(4)
C17 H17A 0.9700
C17 H17B 0.9700
C17 H17C 0.9700
C18 H18A 0.9700
C18 H18B 0.9700
C18 H18C 0.9700
C19 H19A 0.9700
C19 H19B 0.9700
C19 H19C 0.9700
C21 C26 1.409(4)
C21 C22 1.426(4)
C22 C23 1.392(4)
C22 C27 1.508(5)
C23 C24 1.377(5)
C23 H23 0.9400
C24 C25 1.380(5)
C24 C28 1.506(4)
C25 C26 1.397(4)
C25 H25 0.9400
C26 C29 1.509(4)
C27 H27A 0.9700
C27 H27B 0.9700
C27 H27C 0.9700
C28 H28A 0.9700
C28 H28B 0.9700
C28 H28C 0.9700
C29 H29A 0.9700
C29 H29B 0.9700
C29 H29C 0.9700
C31 C32 1.387(4)
C31 C36 1.391(4)
F32 C32 1.350(3)
C32 C33 1.379(4)
F33 C33 1.341(4)
C33 C34 1.369(5)
F34 C34 1.346(3)
C34 C35 1.372(5)
F35 C35 1.345(4)
C35 C36 1.378(4)
F36 C36 1.348(3)
C41 C46 1.389(4)
C41 C42 1.399(4)
F42 C42 1.349(3)
C42 C43 1.367(4)
F43 C43 1.352(4)
C43 C44 1.377(5)
F44 C44 1.347(4)
C44 C45 1.365(5)
F45 C45 1.338(4)
C45 C46 1.393(4)
F46 C46 1.346(4)

loop_
_geom_torsion_atom_site_label_1
_geom_torsion_atom_site_label_2
_geom_torsion_atom_site_label_3
_geom_torsion_atom_site_label_4
_geom_torsion
C21 P1 C1 C2 -177.59(18)
C11 P1 C1 C2 58.3(2)
C3 P1 C1 C2 -66.1(2)
P1 C1 C2 B1 -169.4(2)
C41 B1 C2 C1 -51.1(3)
C31 B1 C2 C1 -179.0(2)
I1 B1 C2 C1 70.4(3)
C21 P1 C11 C12 125.0(2)
C1 P1 C11 C12 -104.8(2)
C3 P1 C11 C12 9.5(3)
C21 P1 C11 C16 -58.0(2)
C1 P1 C11 C16 72.2(2)
C3 P1 C11 C16 -173.5(2)
C16 C11 C12 C13 0.9(4)
P1 C11 C12 C13 177.8(2)
C16 C11 C12 C17 -178.5(3)
P1 C11 C12 C17 -1.6(4)
C11 C12 C13 C14 -0.9(5)
C17 C12 C13 C14 178.6(3)
C12 C13 C14 C15 0.8(5)
C12 C13 C14 C18 -179.4(3)
C13 C14 C15 C16 -0.7(5)
C18 C14 C15 C16 179.4(3)
C14 C15 C16 C11 0.8(5)
C14 C15 C16 C19 -178.5(3)
C12 C11 C16 C15 -0.8(4)
P1 C11 C16 C15 -178.0(2)
C12 C11 C16 C19 178.4(3)
P1 C11 C16 C19 1.2(4)
C1 P1 C21 C26 8.8(3)
C11 P1 C21 C26 130.4(2)
C3 P1 C21 C26 -103.8(3)
C1 P1 C21 C22 -175.8(2)
C11 P1 C21 C22 -54.2(3)
C3 P1 C21 C22 71.6(3)
C26 C21 C22 C23 -1.0(4)
P1 C21 C22 C23 -176.6(2)
C26 C21 C22 C27 -179.4(3)
P1 C21 C22 C27 5.0(5)
C21 C22 C23 C24 -0.1(5)
C27 C22 C23 C24 178.5(4)
C22 C23 C24 C25 1.2(5)
C22 C23 C24 C28 -177.7(4)
C23 C24 C25 C26 -1.3(5)
C28 C24 C25 C26 177.6(3)
C24 C25 C26 C21 0.2(5)
C24 C25 C26 C29 -179.2(3)
C22 C21 C26 C25 0.9(4)
P1 C21 C26 C25 176.1(2)
C22 C21 C26 C29 -179.7(3)
P1 C21 C26 C29 -4.5(4)
C2 B1 C31 C32 -13.0(4)
C41 B1 C31 C32 -140.9(3)
I1 B1 C31 C32 100.9(3)
C2 B1 C31 C36 167.7(3)
C41 B1 C31 C36 39.8(4)
I1 B1 C31 C36 -78.4(3)
C36 C31 C32 F32 -179.1(3)
B1 C31 C32 F32 1.5(5)
C36 C31 C32 C33 0.9(5)
B1 C31 C32 C33 -178.5(3)
F32 C32 C33 F33 -2.4(5)
C31 C32 C33 F33 177.6(3)
F32 C32 C33 C34 178.4(3)
C31 C32 C33 C34 -1.6(5)
F33 C33 C34 F34 1.7(5)
C32 C33 C34 F34 -179.0(3)
F33 C33 C34 C35 -178.8(3)
C32 C33 C34 C35 0.4(5)
F34 C34 C35 F35 0.3(5)
C33 C34 C35 F35 -179.1(3)
F34 C34 C35 C36 -179.2(3)
C33 C34 C35 C36 1.4(5)
F35 C35 C36 F36 -1.0(5)
C34 C35 C36 F36 178.5(3)
F35 C35 C36 C31 178.3(3)
C34 C35 C36 C31 -2.2(5)
C32 C31 C36 F36 -179.6(3)
B1 C31 C36 F36 -0.2(4)
C32 C31 C36 C35 1.0(5)
B1 C31 C36 C35 -179.6(3)
C2 B1 C41 C46 94.7(3)
C31 B1 C41 C46 -135.7(3)
I1 B1 C41 C46 -23.9(3)
C2 B1 C41 C42 -84.2(3)
C31 B1 C41 C42 45.5(3)
I1 B1 C41 C42 157.2(2)
C46 C41 C42 F42 -175.2(2)
B1 C41 C42 F42 3.8(4)
C46 C41 C42 C43 3.7(4)
B1 C41 C42 C43 -177.2(2)
F42 C42 C43 F43 0.1(4)
C41 C42 C43 F43 -178.9(2)
F42 C42 C43 C44 177.7(2)
C41 C42 C43 C44 -1.3(4)
F43 C43 C44 F44 -0.7(4)
C42 C43 C44 F44 -178.3(3)
F43 C43 C44 C45 176.4(3)
C42 C43 C44 C45 -1.2(4)
F44 C44 C45 F45 -0.1(5)
C43 C44 C45 F45 -177.1(3)
F44 C44 C45 C46 178.1(3)
C43 C44 C45 C46 1.0(4)
C42 C41 C46 F46 174.3(3)
B1 C41 C46 F46 -4.6(5)
C42 C41 C46 C45 -3.9(4)
B1 C41 C46 C45 177.2(3)
F45 C45 C46 F46 1.6(4)
C44 C45 C46 F46 -176.6(3)
F45 C45 C46 C41 179.9(3)
C44 C45 C46 C41 1.8(5)

loop_
_platon_squeeze_void_nr
_platon_squeeze_void_average_x
_platon_squeeze_void_average_y
_platon_squeeze_void_average_z
_platon_squeeze_void_volume
_platon_squeeze_void_count_electrons
_platon_squeeze_void_content
1 -0.039 0.500 0.000 265 64 ' '
